data_2106855
loop_
_publ_author_name
'Catti, M.'
'Ferraris, G.'

_publ_section_title
;
 Hydrogen bonding in the crystalline state. Crystal structure of Ca H As
 O4 (H2 O)3
;
_journal_name_full 'Acta Crystallographica B (24,1968-38,1982)'
_journal_page_first 90
_journal_page_last 96
_journal_volume 29
_journal_year 1973
_chemical_formula_sum 'As Ca H7 O7'
_chemical_name_systematic 'Ca H As O4 (H2 O)3'
_space_group_IT_number 61
_symmetry_space_group_name_Hall '-P 2ac 2ab'
_symmetry_space_group_name_H-M 'P b c a'
_cell_angle_alpha 90
_cell_angle_beta 90
_cell_angle_gamma 90
_cell_formula_units_Z 8
_cell_length_a 11.195
_cell_length_b 10.713
_cell_length_c 11.179
_cell_volume 1340.720
_citation_journal_id_ASTM ACBCAR
_cod_data_source_file Catti_ACBCAR_1973_611.cif
_cod_data_source_block H7As1Ca1O7
_cod_original_cell_volume 1340.72
_cod_original_formula_sum 'H7 As1 Ca1 O7'
_cod_database_code 2106855

loop_
_symmetry_equiv_pos_as_xyz
x,y,z
-x+1/2,-y,z+1/2
x+1/2,-y+1/2,-z
-x,y+1/2,-z+1/2
-x,-y,-z
x-1/2,y,-z-1/2
-x-1/2,y-1/2,z
x,-y-1/2,z-1/2

loop_
_atom_site_label
_atom_site_type_symbol
_atom_site_fract_x
_atom_site_fract_y
_atom_site_fract_z
_atom_site_occupancy
_atom_site_U_iso_or_equiv
O5 O-2 0.0738 0.6874 0.2565 1 0.0
O6 O-2 0.4133 0.4544 0.1398 1 0.0
O2 O-2 0.1452 0.1759 0.3591 1 0.0
O4 O-2 -0.0201 0.1812 0.5389 1 0.0
H4 H+1 0.5 0.465 0.165 1 0.0
H5 H+1 0.415 0.375 0.1 1 0.0
O1 O-2 0.1567 0.0018 0.5375 1 0.0
H7 H+1 0.155 0.345 0.335 1 0.0
H1 H+1 -0.08 0.12 0.5 1 0.0
As1 As+5 0.12857 0.15167 0.50577 1 0.0
H3 H+1 0 0.69 0.23 1 0.0
Ca1 Ca+2 0.25239 0.58418 0.20196 1 0.0
O3 O-2 0.2058 0.2482 0.5896 1 0.0
O7 O-2 0.1873 0.4312 0.3426 1 0.0
H6 H+1 0.23 0.44 0.41 1 0.0
H2 H+1 0.06 0.735 0.31 1 0.0
